data_7124233
loop_
_publ_author_name
'Gildner, M. Brenton'
'Hudnall, Todd W.'

_publ_section_title
;
 Cyclic (Aryl)(Amido)carbenes: Pushing the \p-Acidity of Amidocarbenes
 Through Benzannulation
;
_journal_name_full 'Chemical Communications'
_journal_paper_doi 10.1039/C9CC05280A
_journal_year 2019
_chemical_formula_moiety 'C17 H15 N O S'
_chemical_formula_sum 'C17 H15 N O S'
_chemical_formula_weight 281.36
_chemical_name_common Mes-Camary-sulfur
_chemical_name_systematic N-mesityl-3-thiooisoindolin-1-one
_space_group_crystal_system orthorhombic
_space_group_IT_number 19
_space_group_name_Hall 'P 2ac 2ab'
_space_group_name_H-M_alt 'P 21 21 21'
_symmetry_space_group_name_Hall 'P 2ac 2ab'
_symmetry_space_group_name_H-M 'P 21 21 21'
_atom_sites_solution_hydrogens geom
_atom_sites_solution_primary dual
_audit_creation_date 2019-07-08
_audit_creation_method
;
Olex2 1.2
(compiled 2018.05.29 svn.r3508 for OlexSys, GUI svn.r5506)
;
_audit_update_record
;
2019-07-08 deposited with the CCDC.    2019-09-18 downloaded from the CCDC.
;
_cell_angle_alpha 90
_cell_angle_beta 90
_cell_angle_gamma 90
_cell_formula_units_Z 4
_cell_length_a 8.0730(8)
_cell_length_b 11.6945(12)
_cell_length_c 14.8493(13)
_cell_measurement_reflns_used 3291
_cell_measurement_temperature 223(2)
_cell_measurement_theta_max 21.2080
_cell_measurement_theta_min 2.0790
_cell_volume 1401.9(2)
_computing_cell_refinement 'CrysAlisPro 1.171.38.46 (Rigaku OD, 2015)'
_computing_data_collection 'CrysAlisPro 1.171.38.46 (Rigaku OD, 2015)'
_computing_data_reduction 'CrysAlisPro 1.171.38.46 (Rigaku OD, 2015)'
_computing_molecular_graphics 'Olex2 (Dolomanov et al., 2009)'
_computing_publication_material 'Olex2 (Dolomanov et al., 2009)'
_computing_structure_refinement 'ShelXL (Sheldrick, 2015)'
_computing_structure_solution 'ShelXT (Sheldrick, 2015)'
_diffrn_ambient_temperature 223(2)
_diffrn_detector 'CCD plate'
_diffrn_measured_fraction_theta_full 0.993
_diffrn_measured_fraction_theta_max 0.993
_diffrn_measurement_details
;
List of Runs (angles in degrees, time in seconds):

  # Type    Start    End  Width  t~exp~   \w     \q     \k     \f   Frames
#--------------------------------------------------------------------------
  1  \w   -120.00  60.00   1.00   20.00    --  -29.30  54.00   0.00  180
  2  \w   -120.00  60.00   1.00   20.00    --  -29.30  54.00 120.00  180
  3  \w   -120.00  60.00   1.00   20.00    --  -29.30  54.00 240.00  180
;
_diffrn_measurement_device 'abstract diffractometer'
_diffrn_measurement_device_type 'dtrek-CrysAlisPro-abstract goniometer imported rigaku-d*trek images'
_diffrn_measurement_method '\w scans'
_diffrn_orient_matrix_type 'CrysAlisPro convention (1999,Acta A55,543-557)'
_diffrn_orient_matrix_UB_11 -0.0363508000
_diffrn_orient_matrix_UB_12 0.0357244000
_diffrn_orient_matrix_UB_13 -0.0331460000
_diffrn_orient_matrix_UB_21 0.0372166000
_diffrn_orient_matrix_UB_22 -0.0334149000
_diffrn_orient_matrix_UB_23 -0.0343884000
_diffrn_orient_matrix_UB_31 -0.0708162000
_diffrn_orient_matrix_UB_32 -0.0358327000
_diffrn_orient_matrix_UB_33 -0.0010331000
_diffrn_radiation_monochromator graphite
_diffrn_radiation_probe x-ray
_diffrn_radiation_type MoK\a
_diffrn_radiation_wavelength 0.71073
_diffrn_reflns_av_R_equivalents 0.0420
_diffrn_reflns_av_unetI/netI 0.0311
_diffrn_reflns_Laue_measured_fraction_full 0.993
_diffrn_reflns_Laue_measured_fraction_max 0.993
_diffrn_reflns_limit_h_max 9
_diffrn_reflns_limit_h_min -9
_diffrn_reflns_limit_k_max 13
_diffrn_reflns_limit_k_min -13
_diffrn_reflns_limit_l_max 17
_diffrn_reflns_limit_l_min -17
_diffrn_reflns_number 11981
_diffrn_reflns_point_group_measured_fraction_full 0.995
_diffrn_reflns_point_group_measured_fraction_max 0.995
_diffrn_reflns_theta_full 24.995
_diffrn_reflns_theta_max 24.995
_diffrn_reflns_theta_min 2.217
_diffrn_source 'fine-focus sealed X-ray tube'
_diffrn_source_type 'Enhance (Mo) X-ray Source'
_exptl_absorpt_coefficient_mu 0.225
_exptl_absorpt_correction_T_max 1.00000
_exptl_absorpt_correction_T_min 0.75066
_exptl_absorpt_correction_type multi-scan
_exptl_absorpt_process_details
;
CrysAlisPro 1.171.38.46 (Rigaku Oxford Diffraction, 2015)
Empirical absorption correction using spherical harmonics,
 implemented in SCALE3 ABSPACK scaling algorithm.
;
_exptl_crystal_colour pink
_exptl_crystal_density_diffrn 1.333
_exptl_crystal_description prism
_exptl_crystal_F_000 592
_exptl_crystal_size_max 0.3
_exptl_crystal_size_mid 0.2
_exptl_crystal_size_min 0.2
_refine_diff_density_max 0.146
_refine_diff_density_min -0.296
_refine_diff_density_rms 0.039
_refine_ls_abs_structure_details
;
 Flack x determined using 666 quotients [(I+)-(I-)]/[(I+)+(I-)]
 (Parsons, Flack and Wagner, Acta Cryst. B69 (2013) 249-259).
;
_refine_ls_abs_structure_Flack 0.05(5)
_refine_ls_extinction_method none
_refine_ls_goodness_of_fit_ref 1.078
_refine_ls_hydrogen_treatment constr
_refine_ls_matrix_type full
_refine_ls_number_parameters 184
_refine_ls_number_reflns 2458
_refine_ls_number_restraints 0
_refine_ls_restrained_S_all 1.078
_refine_ls_R_factor_all 0.0686
_refine_ls_R_factor_gt 0.0503
_refine_ls_shift/su_max 0.000
_refine_ls_shift/su_mean 0.000
_refine_ls_structure_factor_coef Fsqd
_refine_ls_weighting_details 'w=1/[\s^2^(Fo^2^)+(0.0788P)^2^+0.1517P] where P=(Fo^2^+2Fc^2^)/3'
_refine_ls_weighting_scheme calc
_refine_ls_wR_factor_gt 0.1306
_refine_ls_wR_factor_ref 0.1455
_reflns_Friedel_coverage 0.720
_reflns_Friedel_fraction_full 0.997
_reflns_Friedel_fraction_max 0.997
_reflns_number_gt 1924
_reflns_number_total 2458
_reflns_threshold_expression 'I > 2\s(I)'
_cod_data_source_file c9cc05280a2.cif
_cod_data_source_block 6a
_cod_database_code 7124233
_shelx_shelxl_version_number 2018/3
_chemical_oxdiff_formula 'C17 H15 N1 O1 S1'
_shelx_space_group_comment
;
The symmetry employed for this shelxl refinement is uniquely defined
by the following loop, which should always be used as a source of
symmetry information in preference to the above space-group names.
They are only intended as comments.
;
_reflns_odcompleteness_completeness 99.35
_reflns_odcompleteness_iscentric 1
_reflns_odcompleteness_theta 26.32
_olex2_refinement_description
;
1. Fixed Uiso
 At 1.2 times of:
  All C(H) groups
 At 1.5 times of:
  All C(H,H,H) groups
2.a Aromatic/amide H refined with riding coordinates:
 C008(H008), C00B(H00B), C00D(H00D), C00G(H00G), C00H(H00H), C00J(H00K)
2.b Idealised Me refined as rotating group:
 C00E(H00A,H00C,H00E), C00I(H00F,H00I,H00J), C00K(H00L,H00M,H00N)
;
_olex2_submission_special_instructions 'No special instructions were received'
_oxdiff_exptl_absorpt_empirical_details
;
Empirical correction (ABSPACK) includes:
- Absorption correction using spherical harmonics
- Frame scaling
;
_oxdiff_exptl_absorpt_empirical_full_max 1.213
_oxdiff_exptl_absorpt_empirical_full_min 0.886

loop_
_space_group_symop_operation_xyz
'x, y, z'
'-x+1/2, -y, z+1/2'
'-x, y+1/2, -z+1/2'
'x+1/2, -y+1/2, -z'

loop_
_atom_site_label
_atom_site_type_symbol
_atom_site_fract_x
_atom_site_fract_y
_atom_site_fract_z
_atom_site_U_iso_or_equiv
_atom_site_adp_type
_atom_site_occupancy
_atom_site_site_symmetry_order
_atom_site_calc_flag
_atom_site_refinement_flags_posn
S001 S 0.4238(2) 0.48724(17) 0.43126(10) 0.1124(7) Uani 1 1 d .
N002 N 0.5957(4) 0.4552(3) 0.5741(2) 0.0593(8) Uani 1 1 d .
O003 O 0.7965(4) 0.4450(4) 0.6817(2) 0.0875(11) Uani 1 1 d .
C004 C 0.4697(5) 0.3975(4) 0.6211(3) 0.0548(10) Uani 1 1 d .
C005 C 0.8374(5) 0.5360(4) 0.5381(3) 0.0640(11) Uani 1 1 d .
C006 C 0.4576(5) 0.2819(4) 0.6123(3) 0.0641(11) Uani 1 1 d .
C007 C 0.3627(5) 0.4588(4) 0.6718(3) 0.0590(10) Uani 1 1 d .
C008 C 0.2383(5) 0.4022(4) 0.7127(3) 0.0667(11) Uani 1 1 d .
H008 H 0.162597 0.443109 0.747202 0.080 Uiso 1 1 calc R
C009 C 0.7521(5) 0.4756(4) 0.6078(3) 0.0650(10) Uani 1 1 d .
C00A C 0.7357(6) 0.5483(3) 0.4681(3) 0.0643(11) Uani 1 1 d .
C00B C 0.3296(6) 0.2300(4) 0.6559(3) 0.0678(11) Uani 1 1 d .
H00B H 0.318268 0.151086 0.651182 0.081 Uiso 1 1 calc R
C00C C 0.2201(5) 0.2881(4) 0.7051(3) 0.0671(11) Uani 1 1 d .
C00D C 0.7862(7) 0.5970(4) 0.3899(3) 0.0825(14) Uani 1 1 d .
H00D H 0.716212 0.603003 0.340326 0.099 Uiso 1 1 calc R
C00E C 0.3810(6) 0.5833(4) 0.6823(4) 0.0817(14) Uani 1 1 d .
H00A H 0.484500 0.599757 0.711413 0.123 Uiso 1 1 calc GR
H00C H 0.291579 0.612356 0.718223 0.123 Uiso 1 1 calc GR
H00E H 0.378977 0.618992 0.624093 0.123 Uiso 1 1 calc GR
C00F C 0.5779(5) 0.4955(4) 0.4897(3) 0.0647(10) Uani 1 1 d .
C00G C 0.9445(8) 0.6366(4) 0.3876(4) 0.0917(17) Uani 1 1 d .
H00G H 0.983479 0.671423 0.335480 0.110 Uiso 1 1 calc R
C00H C 0.9952(6) 0.5761(5) 0.5358(4) 0.0875(15) Uani 1 1 d .
H00H H 1.065561 0.569101 0.585092 0.105 Uiso 1 1 calc R
C00I C 0.5746(8) 0.2169(5) 0.5573(4) 0.1004(18) Uani 1 1 d .
H00F H 0.560774 0.237249 0.495141 0.151 Uiso 1 1 calc GR
H00I H 0.554139 0.136623 0.564799 0.151 Uiso 1 1 calc GR
H00J H 0.685675 0.234217 0.575942 0.151 Uiso 1 1 calc GR
C00J C 1.0454(8) 0.6268(5) 0.4585(5) 0.0957(17) Uani 1 1 d .
H00K H 1.152634 0.655457 0.454630 0.115 Uiso 1 1 calc R
C00K C 0.0801(7) 0.2292(6) 0.7496(4) 0.1049(19) Uani 1 1 d .
H00L H 0.084683 0.242824 0.813346 0.157 Uiso 1 1 calc GR
H00M H 0.087221 0.148480 0.738358 0.157 Uiso 1 1 calc GR
H00N H -0.022572 0.257956 0.726148 0.157 Uiso 1 1 calc GR

loop_
_atom_site_aniso_label
_atom_site_aniso_U_11
_atom_site_aniso_U_22
_atom_site_aniso_U_33
_atom_site_aniso_U_23
_atom_site_aniso_U_13
_atom_site_aniso_U_12
S001 0.0952(10) 0.1562(16) 0.0858(10) 0.0240(10) -0.0269(8) -0.0127(11)
N002 0.0588(18) 0.069(2) 0.0498(17) 0.0019(16) -0.0022(15) -0.0039(16)
O003 0.0624(18) 0.144(3) 0.0563(18) 0.022(2) -0.0154(14) -0.016(2)
C004 0.053(2) 0.062(2) 0.050(2) 0.0013(18) -0.0036(17) -0.0040(17)
C005 0.064(2) 0.062(2) 0.066(3) -0.004(2) 0.008(2) -0.002(2)
C006 0.064(3) 0.064(2) 0.064(2) -0.001(2) -0.006(2) 0.004(2)
C007 0.063(2) 0.058(2) 0.056(2) -0.006(2) -0.0031(19) -0.0004(19)
C008 0.069(3) 0.076(3) 0.055(2) -0.001(2) 0.007(2) 0.002(2)
C009 0.057(2) 0.077(3) 0.061(2) 0.000(2) -0.001(2) -0.003(2)
C00A 0.075(3) 0.056(2) 0.062(2) -0.002(2) 0.011(2) 0.001(2)
C00B 0.071(3) 0.057(2) 0.075(3) 0.007(2) -0.001(2) -0.003(2)
C00C 0.061(3) 0.075(3) 0.065(3) 0.015(2) -0.002(2) -0.007(2)
C00D 0.102(4) 0.074(3) 0.072(3) 0.013(2) 0.021(3) 0.006(3)
C00E 0.083(3) 0.066(3) 0.096(3) -0.020(3) 0.005(3) -0.005(2)
C00F 0.074(3) 0.067(2) 0.054(2) 0.0015(19) 0.000(2) 0.000(2)
C00G 0.109(4) 0.067(3) 0.099(4) 0.008(3) 0.047(4) 0.004(3)
C00H 0.065(3) 0.098(4) 0.099(4) -0.004(3) 0.013(3) -0.008(3)
C00I 0.104(4) 0.078(3) 0.119(5) -0.018(3) 0.036(4) 0.011(3)
C00J 0.082(4) 0.087(4) 0.119(5) -0.002(3) 0.029(4) -0.011(3)
C00K 0.091(4) 0.110(4) 0.114(4) 0.026(3) 0.024(4) -0.019(4)

loop_
_atom_type_symbol
_atom_type_description
_atom_type_scat_dispersion_real
_atom_type_scat_dispersion_imag
_atom_type_scat_source
C C 0.0033 0.0016 'International Tables Vol C Tables 4.2.6.8 and 6.1.1.4'
H H 0.0000 0.0000 'International Tables Vol C Tables 4.2.6.8 and 6.1.1.4'
N N 0.0061 0.0033 'International Tables Vol C Tables 4.2.6.8 and 6.1.1.4'
O O 0.0106 0.0060 'International Tables Vol C Tables 4.2.6.8 and 6.1.1.4'
S S 0.1246 0.1234 'International Tables Vol C Tables 4.2.6.8 and 6.1.1.4'

loop_
_geom_angle_atom_site_label_1
_geom_angle_atom_site_label_2
_geom_angle_atom_site_label_3
_geom_angle
C009 N002 C004 124.4(3)
C00F N002 C004 123.5(3)
C00F N002 C009 112.0(3)
C006 C004 N002 118.7(4)
C007 C004 N002 119.0(4)
C007 C004 C006 122.3(4)
C00A C005 C009 108.7(4)
C00A C005 C00H 121.4(5)
C00H C005 C009 129.9(5)
C004 C006 C00B 116.8(4)
C004 C006 C00I 121.6(4)
C00B C006 C00I 121.6(4)
C004 C007 C00E 121.3(4)
C008 C007 C004 117.8(4)
C008 C007 C00E 120.9(4)
C00C C008 C007 122.0(4)
N002 C009 C005 105.3(4)
O003 C009 N002 123.4(4)
O003 C009 C005 131.3(4)
C005 C00A C00D 121.9(5)
C005 C00A C00F 108.8(4)
C00D C00A C00F 129.2(5)
C00C C00B C006 122.5(4)
C008 C00C C00K 120.5(5)
C00B C00C C008 118.6(4)
C00B C00C C00K 121.0(5)
C00A C00D C00G 116.5(6)
N002 C00F S001 126.6(3)
N002 C00F C00A 105.1(4)
C00A C00F S001 128.3(3)
C00J C00G C00D 121.7(5)
C00J C00H C005 117.0(6)
C00G C00J C00H 121.5(5)

loop_
_geom_bond_atom_site_label_1
_geom_bond_atom_site_label_2
_geom_bond_distance
S001 C00F 1.519(4)
N002 C004 1.406(5)
N002 C009 1.378(5)
N002 C00F 1.347(5)
O003 C009 1.209(5)
C004 C006 1.361(6)
C004 C007 1.352(6)
C005 C009 1.430(6)
C005 C00A 1.333(6)
C005 C00H 1.358(6)
C006 C00B 1.362(6)
C006 C00I 1.461(7)
C007 C008 1.348(6)
C007 C00E 1.471(6)
C008 C00C 1.347(7)
C00A C00D 1.356(6)
C00A C00F 1.451(6)
C00B C00C 1.333(6)
C00C C00K 1.480(6)
C00D C00G 1.360(8)
C00G C00J 1.335(8)
C00H C00J 1.355(8)
